data_1577455
loop_
_publ_author_name
'Sutcliffe, Erica'
'Aalto, Jonathan P.'
'Hadt, Ryan G.'

_publ_section_title
;
 Excited-state orbital angular momentum enables all-optical molecular spin
 coherence
;
_journal_name_full 'Chemical Science'
_journal_paper_doi 10.1039/D6SC04497B
_journal_year 2026
_chemical_formula_sum 'C12 H17 Na0.25 O2.25 W0.25'
_chemical_formula_weight 248.96
_chemical_name_common '[Na(THF)4][WO(2,6-dimethylphenoxide)4]'
_chemical_name_systematic '[Na(THF)4][WO(ODmp)4]'
_chemical_properties_physical Air-sensitive,Moisture-sensitive,Oxygen-sensitive
_space_group_crystal_system tetragonal
_space_group_IT_number 130
_space_group_name_Hall '-P 4a 2ac'
_space_group_name_H-M_alt 'P 4/n c c :2'
_atom_sites_solution_hydrogens geom
_atom_sites_solution_primary direct
_atom_sites_solution_secondary difmap
_audit_creation_method SHELXL-2019/3
_audit_update_record
;
2026-04-30 deposited with the CCDC.	2026-06-26 downloaded from the CCDC.
;
_cell_angle_alpha 90
_cell_angle_beta 90
_cell_angle_gamma 90
_cell_formula_units_Z 16
_cell_length_a 13.4381(4)
_cell_length_b 13.4381(4)
_cell_length_c 25.9450(13)
_cell_measurement_reflns_used 9888
_cell_measurement_temperature 100(2)
_cell_measurement_theta_max 30.45
_cell_measurement_theta_min 2.66
_cell_volume 4685.2(3)
_computing_cell_refinement 'SAINT v8.40A (Bruker-AXS, 2013)'
_computing_data_collection 'APEX3 v2019.11-0 (Bruker Nano, 2020)'
_computing_data_reduction 'SAINT v8.40A (Bruker-AXS, 2013)'
_computing_molecular_graphics 'Bruker SHELXTL'
_computing_publication_material 'Bruker SHELXTL'
_computing_structure_refinement 'SHELXL-2019/2 (Sheldrick, 2019)'
_computing_structure_solution 'SHELXS-2013/1 (Sheldrick, 2015)'
_diffrn_ambient_temperature 100(2)
_diffrn_detector_area_resol_mean 7.69
_diffrn_measured_fraction_theta_full 0.999
_diffrn_measured_fraction_theta_max 0.999
_diffrn_measurement_device_type 'Bruker D8 VENTURE Kappa Duo PHOTON II CPAD'
_diffrn_measurement_method '\f and \w scans'
_diffrn_radiation_type MoK\a
_diffrn_radiation_wavelength 0.71073
_diffrn_reflns_av_R_equivalents 0.0330
_diffrn_reflns_av_unetI/netI 0.0074
_diffrn_reflns_Laue_measured_fraction_full 0.999
_diffrn_reflns_Laue_measured_fraction_max 0.999
_diffrn_reflns_limit_h_max 15
_diffrn_reflns_limit_h_min -15
_diffrn_reflns_limit_k_max 15
_diffrn_reflns_limit_k_min -15
_diffrn_reflns_limit_l_max 30
_diffrn_reflns_limit_l_min -30
_diffrn_reflns_number 98370
_diffrn_reflns_point_group_measured_fraction_full 0.999
_diffrn_reflns_point_group_measured_fraction_max 0.999
_diffrn_reflns_theta_full 25.027
_diffrn_reflns_theta_max 25.027
_diffrn_reflns_theta_min 2.657
_diffrn_source 'I\mS HB micro-focus sealed tube'
_exptl_absorpt_coefficient_mu 2.527
_exptl_absorpt_correction_T_max 0.0998
_exptl_absorpt_correction_T_min 0.0680
_exptl_absorpt_correction_type multi-scan
_exptl_absorpt_process_details 'SADABS-2016/2 (Sheldrick, 2014)'
_exptl_crystal_colour blue
_exptl_crystal_density_diffrn 1.412
_exptl_crystal_density_method 'not measured'
_exptl_crystal_description Block
_exptl_crystal_F_000 2052
_exptl_crystal_recrystallization_method 'Vapour deposition'
_exptl_crystal_size_max 0.100
_exptl_crystal_size_mid 0.100
_exptl_crystal_size_min 0.100
_refine_diff_density_max 2.423
_refine_diff_density_min -2.045
_refine_diff_density_rms 0.118
_refine_ls_extinction_method none
_refine_ls_goodness_of_fit_ref 1.214
_refine_ls_hydrogen_treatment constr
_refine_ls_matrix_type full
_refine_ls_number_parameters 222
_refine_ls_number_reflns 2083
_refine_ls_number_restraints 507
_refine_ls_restrained_S_all 1.092
_refine_ls_R_factor_all 0.0511
_refine_ls_R_factor_gt 0.0364
_refine_ls_shift/su_max 0.000
_refine_ls_shift/su_mean 0.000
_refine_ls_structure_factor_coef Fsqd
_refine_ls_weighting_details 'w=1/[\s^2^(Fo^2^)+34.4048P] where P=(Fo^2^+2Fc^2^)/3'
_refine_ls_weighting_scheme calc
_refine_ls_wR_factor_gt 0.0705
_refine_ls_wR_factor_ref 0.0819
_reflns_Friedel_coverage 0.000
_reflns_number_gt 1557
_reflns_number_total 2083
_reflns_threshold_expression 'I > 2\s(I)'
_cod_data_source_file d6sc04497b2.cif
_cod_data_source_block V26039
_cod_original_cell_volume 4685.2(4)
_cod_original_sg_symbol_H-M 'P 4/n c c'
_cod_database_code 1577455
_shelx_shelxl_version_number 2019/3
_shelx_space_group_comment
; 
The symmetry employed for this shelxl refinement is uniquely defined 
by the following loop, which should always be used as a source of 
symmetry information in preference to the above space-group names. 
They are only intended as comments. 
;
_shelx_estimated_absorpt_t_min 0.786
_shelx_estimated_absorpt_t_max 0.786

loop_
_space_group_symop_operation_xyz
'x, y, z'
'-x+1/2, -y+1/2, z'
'-y+1/2, x, z'
'y, -x+1/2, z'
'-x, y+1/2, -z+1/2'
'x+1/2, -y, -z+1/2'
'y+1/2, x+1/2, -z+1/2'
'-y, -x, -z+1/2'
'-x, -y, -z'
'x-1/2, y-1/2, -z'
'y-1/2, -x, -z'
'-y, x-1/2, -z'
'x, -y-1/2, z-1/2'
'-x-1/2, y, z-1/2'
'-y-1/2, -x-1/2, z-1/2'
'y, x, z-1/2'

loop_
_atom_site_label
_atom_site_type_symbol
_atom_site_fract_x
_atom_site_fract_y
_atom_site_fract_z
_atom_site_U_iso_or_equiv
_atom_site_adp_type
_atom_site_occupancy
_atom_site_site_symmetry_order
_atom_site_calc_flag
_atom_site_refinement_flags_posn
_atom_site_refinement_flags_adp
_atom_site_refinement_flags_occupancy
_atom_site_disorder_assembly
_atom_site_disorder_group
O1 O 0.250000 0.250000 0.2824(3) 0.0298(15) Uani 1 4 d S T P A .
W1 W 0.250000 0.250000 0.34907(2) 0.02204(13) Uani 1 4 d DS TU P . .
O2 O 0.3494(5) 0.3484(5) 0.3713(2) 0.0288(14) Uani 0.605(6) 1 d D U P A 1
C1 C 0.4460(6) 0.3393(7) 0.3886(3) 0.039(2) Uani 0.605(6) 1 d D U P A 1
C2 C 0.5248(10) 0.312(2) 0.3561(5) 0.045(3) Uani 0.605(6) 1 d D U P A 1
C7 C 0.506(2) 0.300(3) 0.2993(5) 0.048(3) Uani 0.605(6) 1 d D U P A 1
H7A H 0.565570 0.320717 0.280097 0.072 Uiso 0.605(6) 1 calc R U P A 1
H7B H 0.449707 0.342068 0.289099 0.072 Uiso 0.605(6) 1 calc R U P A 1
H7C H 0.491110 0.230521 0.291710 0.072 Uiso 0.605(6) 1 calc R U P A 1
C3 C 0.6205(9) 0.3111(12) 0.3765(6) 0.052(4) Uani 0.605(6) 1 d D U P A 1
H3 H 0.675072 0.296079 0.354618 0.062 Uiso 0.605(6) 1 calc R U P A 1
C4 C 0.6380(11) 0.331(2) 0.4278(6) 0.057(4) Uani 0.605(6) 1 d D U P A 1
H4 H 0.703520 0.326305 0.441309 0.069 Uiso 0.605(6) 1 calc R U P A 1
C5 C 0.5609(7) 0.3581(8) 0.4592(4) 0.054(3) Uani 0.605(6) 1 d D U P A 1
H5 H 0.573429 0.373030 0.494436 0.065 Uiso 0.605(6) 1 calc R U P A 1
C6 C 0.4646(7) 0.3639(7) 0.4402(3) 0.042(2) Uani 0.605(6) 1 d D U P A 1
C8 C 0.3815(7) 0.3968(8) 0.4739(3) 0.045(2) Uani 0.605(6) 1 d D U P A 1
H8A H 0.346193 0.452153 0.457513 0.068 Uiso 0.605(6) 1 calc R U P A 1
H8B H 0.408067 0.418530 0.507255 0.068 Uiso 0.605(6) 1 calc R U P A 1
H8C H 0.335310 0.341258 0.479279 0.068 Uiso 0.605(6) 1 calc R U P A 1
O2A O 0.3803(7) 0.2018(8) 0.3718(4) 0.037(2) Uani 0.395(6) 1 d D U P A 2
C1A C 0.4659(8) 0.2496(9) 0.3870(4) 0.028(2) Uani 0.395(6) 1 d D U P A 2
C2A C 0.5249(16) 0.299(3) 0.3505(7) 0.042(3) Uani 0.395(6) 1 d D U P A 2
C7A C 0.495(3) 0.294(5) 0.2947(7) 0.045(5) Uani 0.395(6) 1 d D U P A 2
H7A1 H 0.462748 0.356746 0.284717 0.068 Uiso 0.395(6) 1 calc R U P A 2
H7A2 H 0.448179 0.238948 0.289731 0.068 Uiso 0.395(6) 1 calc R U P A 2
H7A3 H 0.554011 0.283457 0.273347 0.068 Uiso 0.395(6) 1 calc R U P A 2
C3A C 0.6152(14) 0.3381(19) 0.3668(8) 0.049(5) Uani 0.395(6) 1 d D U P A 2
H3A H 0.658067 0.369302 0.342579 0.059 Uiso 0.395(6) 1 calc R U P A 2
C4A C 0.6432(16) 0.332(3) 0.4176(8) 0.052(5) Uani 0.395(6) 1 d D U P A 2
H4A H 0.704306 0.360923 0.428138 0.062 Uiso 0.395(6) 1 calc R U P A 2
C5A C 0.5850(10) 0.2844(11) 0.4538(6) 0.045(3) Uani 0.395(6) 1 d D U P A 2
H5A H 0.606273 0.280343 0.488671 0.055 Uiso 0.395(6) 1 calc R U P A 2
C6A C 0.4949(9) 0.2427(10) 0.4390(4) 0.036(3) Uani 0.395(6) 1 d D U P A 2
C8A C 0.4340(11) 0.1810(12) 0.4754(5) 0.044(3) Uani 0.395(6) 1 d D U P A 2
H8A1 H 0.462546 0.185185 0.510079 0.065 Uiso 0.395(6) 1 calc R U P A 2
H8A2 H 0.434210 0.111502 0.463897 0.065 Uiso 0.395(6) 1 calc R U P A 2
H8A3 H 0.365504 0.205935 0.475978 0.065 Uiso 0.395(6) 1 calc R U P A 2
Na1 Na 0.250000 0.250000 0.19467(14) 0.0288(8) Uani 1 4 d DS T P . .
O3 O 0.1821(3) 0.0989(3) 0.16558(16) 0.0497(10) Uani 1 1 d D U . . .
C9 C 0.0982(5) 0.0517(5) 0.1887(3) 0.0580(16) Uani 1 1 d D U . . .
H9A H 0.037529 0.092549 0.184096 0.070 Uiso 1 1 calc R U . . .
H9B H 0.109432 0.040972 0.225961 0.070 Uiso 1 1 calc R U . . .
C10 C 0.0885(6) -0.0454(5) 0.1610(3) 0.072(2) Uani 1 1 d D U . . .
H10A H 0.134298 -0.095967 0.175447 0.087 Uiso 1 1 calc R U . . .
H10B H 0.019485 -0.070878 0.162575 0.087 Uiso 1 1 calc R U . . .
C11 C 0.1167(6) -0.0181(6) 0.1078(3) 0.076(2) Uani 1 1 d D U . . .
H11A H 0.060117 0.012305 0.089184 0.091 Uiso 1 1 calc R U . . .
H11B H 0.140483 -0.076871 0.088354 0.091 Uiso 1 1 calc R U . . .
C12 C 0.2000(5) 0.0566(6) 0.1161(3) 0.0606(18) Uani 1 1 d D U . . .
H12A H 0.265564 0.023117 0.115217 0.073 Uiso 1 1 calc R U . . .
H12B H 0.198500 0.108613 0.089120 0.073 Uiso 1 1 calc R U . . .

loop_
_atom_site_aniso_label
_atom_site_aniso_U_11
_atom_site_aniso_U_22
_atom_site_aniso_U_33
_atom_site_aniso_U_23
_atom_site_aniso_U_13
_atom_site_aniso_U_12
O1 0.028(2) 0.028(2) 0.033(4) 0.000 0.000 0.000
W1 0.02160(15) 0.02160(15) 0.0229(2) 0.000 0.000 0.000
O2 0.024(3) 0.030(3) 0.032(3) 0.002(3) -0.001(3) -0.003(3)
C1 0.034(4) 0.036(5) 0.048(4) 0.000(4) -0.008(3) -0.005(4)
C2 0.039(4) 0.040(7) 0.056(4) 0.003(5) 0.001(4) 0.000(4)
C7 0.043(7) 0.045(8) 0.057(5) 0.003(6) 0.012(5) -0.003(6)
C3 0.038(5) 0.042(9) 0.075(7) 0.011(6) 0.001(5) 0.003(5)
C4 0.042(6) 0.048(9) 0.082(7) 0.009(7) -0.015(5) -0.004(6)
C5 0.050(5) 0.042(6) 0.070(6) 0.003(5) -0.019(4) -0.002(5)
C6 0.044(4) 0.033(5) 0.049(4) 0.001(4) -0.009(3) -0.002(4)
C8 0.049(6) 0.046(6) 0.041(5) -0.011(4) -0.010(4) -0.014(5)
O2A 0.039(5) 0.029(6) 0.043(5) 0.005(5) -0.007(4) 0.000(4)
C1A 0.029(5) 0.021(6) 0.035(5) -0.001(4) -0.005(4) 0.005(4)
C2A 0.037(5) 0.036(8) 0.051(5) 0.000(5) 0.005(5) 0.000(5)
C7A 0.044(9) 0.046(10) 0.047(6) 0.001(8) 0.010(6) 0.004(9)
C3A 0.042(7) 0.034(11) 0.070(8) 0.021(7) -0.005(6) -0.005(7)
C4A 0.043(9) 0.036(11) 0.077(9) 0.007(8) -0.014(6) -0.005(8)
C5A 0.041(7) 0.042(8) 0.053(7) 0.002(6) -0.018(5) 0.002(6)
C6A 0.039(6) 0.035(6) 0.035(5) -0.002(5) -0.007(4) 0.001(5)
C8A 0.039(8) 0.050(9) 0.041(7) 0.003(7) -0.002(6) 0.006(7)
Na1 0.0279(12) 0.0279(12) 0.0305(19) 0.000 0.000 0.000
O3 0.043(2) 0.045(2) 0.061(2) -0.011(2) 0.003(2) -0.0061(19)
C9 0.051(4) 0.063(4) 0.060(4) 0.001(3) 0.007(3) -0.004(3)
C10 0.053(4) 0.056(4) 0.108(5) -0.005(4) 0.002(4) -0.009(3)
C11 0.058(4) 0.083(5) 0.087(5) -0.040(4) 0.002(4) -0.019(4)
C12 0.055(4) 0.069(5) 0.058(4) -0.018(3) 0.006(3) -0.016(3)

loop_
_atom_type_symbol
_atom_type_description
_atom_type_scat_dispersion_real
_atom_type_scat_dispersion_imag
_atom_type_scat_source
C C 0.0033 0.0016 'International Tables Vol C Tables 4.2.6.8 and 6.1.1.4'
H H 0.0000 0.0000 'International Tables Vol C Tables 4.2.6.8 and 6.1.1.4'
O O 0.0106 0.0060 'International Tables Vol C Tables 4.2.6.8 and 6.1.1.4'
Na Na 0.0362 0.0249 'International Tables Vol C Tables 4.2.6.8 and 6.1.1.4'
W W -0.8490 6.8722 'International Tables Vol C Tables 4.2.6.8 and 6.1.1.4'

loop_
_geom_angle_atom_site_label_1
_geom_angle_atom_site_label_2
_geom_angle_atom_site_label_3
_geom_angle
_geom_angle_site_symmetry_1
_geom_angle_site_symmetry_3
_geom_angle_publ_flag
W1 O1 Na1 180.0 . . ?
O1 W1 O2A 107.5(3) . . ?
O1 W1 O2A 107.5(3) . 3 ?
O2A W1 O2A 84.81(17) . 3 ?
O1 W1 O2A 107.5(3) . 4 ?
O1 W1 O2A 107.5(3) . 2 ?
O2A W1 O2A 145.0(6) . 2 ?
O2A W1 O2A 84.80(17) 3 2 ?
O2A W1 O2A 84.80(17) 4 2 ?
O1 W1 O2 107.08(16) . . ?
O1 W1 O2 107.08(16) . 2 ?
O2A W1 O2 107.3(3) . 2 ?
O2A W1 O2 137.5(3) 3 2 ?
O2A W1 O2 23.9(3) 4 2 ?
O2A W1 O2 61.7(3) 2 2 ?
O2 W1 O2 145.8(3) . 2 ?
O1 W1 O2 107.08(16) . 3 ?
O2A W1 O2 137.5(3) . 3 ?
O2A W1 O2 61.7(3) 3 3 ?
O2A W1 O2 107.3(3) 4 3 ?
O2A W1 O2 23.9(3) 2 3 ?
O2 W1 O2 85.05(9) . 3 ?
O2 W1 O2 85.05(9) 2 3 ?
O1 W1 O2 107.08(16) . 4 ?
O2 W1 O2 85.05(9) . 4 ?
O2 W1 O2 85.05(9) 2 4 ?
O2 W1 O2 145.8(3) 3 4 ?
C1 O2 W1 132.5(6) . . ?
O2 C1 C2 122.6(8) . . ?
O2 C1 C6 117.2(7) . . ?
C2 C1 C6 120.1(9) . . ?
C3 C2 C1 118.2(10) . . ?
C3 C2 C7 121.8(13) . . ?
C1 C2 C7 119.4(14) . . ?
C2 C7 H7A 109.5 . . ?
C2 C7 H7B 109.5 . . ?
H7A C7 H7B 109.5 . . ?
C2 C7 H7C 109.5 . . ?
H7A C7 H7C 109.5 . . ?
H7B C7 H7C 109.5 . . ?
C4 C3 C2 121.6(12) . . ?
C4 C3 H3 119.2 . . ?
C2 C3 H3 119.2 . . ?
C5 C4 C3 119.9(13) . . ?
C5 C4 H4 120.0 . . ?
C3 C4 H4 120.0 . . ?
C4 C5 C6 120.7(10) . . ?
C4 C5 H5 119.7 . . ?
C6 C5 H5 119.7 . . ?
C5 C6 C1 119.5(9) . . ?
C5 C6 C8 120.6(8) . . ?
C1 C6 C8 119.9(8) . . ?
C6 C8 H8A 109.5 . . ?
C6 C8 H8B 109.5 . . ?
H8A C8 H8B 109.5 . . ?
C6 C8 H8C 109.5 . . ?
H8A C8 H8C 109.5 . . ?
H8B C8 H8C 109.5 . . ?
C1A O2A W1 132.8(8) . . ?
O2A C1A C2A 120.1(11) . . ?
O2A C1A C6A 118.4(9) . . ?
C2A C1A C6A 121.4(12) . . ?
C3A C2A C1A 117.9(14) . . ?
C3A C2A C7A 123.0(17) . . ?
C1A C2A C7A 118.4(18) . . ?
C2A C7A H7A1 109.5 . . ?
C2A C7A H7A2 109.5 . . ?
H7A1 C7A H7A2 109.5 . . ?
C2A C7A H7A3 109.5 . . ?
H7A1 C7A H7A3 109.5 . . ?
H7A2 C7A H7A3 109.5 . . ?
C4A C3A C2A 120.6(15) . . ?
C4A C3A H3A 119.7 . . ?
C2A C3A H3A 119.7 . . ?
C3A C4A C5A 121.8(16) . . ?
C3A C4A H4A 119.1 . . ?
C5A C4A H4A 119.1 . . ?
C4A C5A C6A 119.5(13) . . ?
C4A C5A H5A 120.3 . . ?
C6A C5A H5A 120.3 . . ?
C5A C6A C1A 118.7(10) . . ?
C5A C6A C8A 121.6(11) . . ?
C1A C6A C8A 119.3(10) . . ?
C6A C8A H8A1 109.5 . . ?
C6A C8A H8A2 109.5 . . ?
H8A1 C8A H8A2 109.5 . . ?
C6A C8A H8A3 109.5 . . ?
H8A1 C8A H8A3 109.5 . . ?
H8A2 C8A H8A3 109.5 . . ?
O1 Na1 O3 108.73(13) . 2 ?
O1 Na1 O3 108.73(13) . 4 ?
O3 Na1 O3 84.08(8) 2 4 ?
O1 Na1 O3 108.73(13) . 3 ?
O3 Na1 O3 84.08(8) 2 3 ?
O3 Na1 O3 142.5(3) 4 3 ?
O1 Na1 O3 108.73(13) . . ?
O3 Na1 O3 142.5(3) 2 . ?
O3 Na1 O3 84.08(8) 4 . ?
O3 Na1 O3 84.08(8) 3 . ?
C12 O3 C9 109.5(5) . . ?
C12 O3 Na1 124.7(4) . . ?
C9 O3 Na1 123.8(4) . . ?
O3 C9 C10 104.8(5) . . ?
O3 C9 H9A 110.8 . . ?
C10 C9 H9A 110.8 . . ?
O3 C9 H9B 110.8 . . ?
C10 C9 H9B 110.8 . . ?
H9A C9 H9B 108.9 . . ?
C11 C10 C9 102.1(6) . . ?
C11 C10 H10A 111.3 . . ?
C9 C10 H10A 111.3 . . ?
C11 C10 H10B 111.3 . . ?
C9 C10 H10B 111.3 . . ?
H10A C10 H10B 109.2 . . ?
C10 C11 C12 102.7(6) . . ?
C10 C11 H11A 111.2 . . ?
C12 C11 H11A 111.2 . . ?
C10 C11 H11B 111.2 . . ?
C12 C11 H11B 111.2 . . ?
H11A C11 H11B 109.1 . . ?
O3 C12 C11 105.5(5) . . ?
O3 C12 H12A 110.6 . . ?
C11 C12 H12A 110.6 . . ?
O3 C12 H12B 110.6 . . ?
C11 C12 H12B 110.6 . . ?
H12A C12 H12B 108.8 . . ?

loop_
_geom_bond_atom_site_label_1
_geom_bond_atom_site_label_2
_geom_bond_distance
_geom_bond_site_symmetry_2
_geom_bond_publ_flag
O1 W1 1.731(7) . ?
O1 Na1 2.275(8) . ?
W1 O2A 1.958(8) . ?
W1 O2A 1.958(8) 3 ?
W1 O2A 1.958(8) 4 ?
W1 O2A 1.958(8) 2 ?
W1 O2 1.966(5) . ?
W1 O2 1.966(5) 2 ?
W1 O2 1.966(5) 3 ?
W1 O2 1.966(5) 4 ?
O2 C1 1.379(10) . ?
C1 C2 1.401(14) . ?
C1 C6 1.402(10) . ?
C2 C3 1.390(13) . ?
C2 C7 1.504(11) . ?
C7 H7A 0.9800 . ?
C7 H7B 0.9800 . ?
C7 H7C 0.9800 . ?
C3 C4 1.377(12) . ?
C3 H3 0.9500 . ?
C4 C5 1.367(14) . ?
C4 H4 0.9500 . ?
C5 C6 1.387(11) . ?
C5 H5 0.9500 . ?
C6 C8 1.486(11) . ?
C8 H8A 0.9800 . ?
C8 H8B 0.9800 . ?
C8 H8C 0.9800 . ?
O2A C1A 1.376(12) . ?
C1A C2A 1.403(15) . ?
C1A C6A 1.407(12) . ?
C2A C3A 1.386(14) . ?
C2A C7A 1.505(13) . ?
C7A H7A1 0.9800 . ?
C7A H7A2 0.9800 . ?
C7A H7A3 0.9800 . ?
C3A C4A 1.375(14) . ?
C3A H3A 0.9500 . ?
C4A C5A 1.378(15) . ?
C4A H4A 0.9500 . ?
C5A C6A 1.388(13) . ?
C5A H5A 0.9500 . ?
C6A C8A 1.500(13) . ?
C8A H8A1 0.9800 . ?
C8A H8A2 0.9800 . ?
C8A H8A3 0.9800 . ?
Na1 O3 2.351(4) 2 ?
Na1 O3 2.351(4) 4 ?
Na1 O3 2.351(4) 3 ?
Na1 O3 2.351(4) . ?
O3 C12 1.424(7) . ?
O3 C9 1.426(7) . ?
C9 C10 1.495(9) . ?
C9 H9A 0.9900 . ?
C9 H9B 0.9900 . ?
C10 C11 1.477(11) . ?
C10 H10A 0.9900 . ?
C10 H10B 0.9900 . ?
C11 C12 1.518(8) . ?
C11 H11A 0.9900 . ?
C11 H11B 0.9900 . ?
C12 H12A 0.9900 . ?
C12 H12B 0.9900 . ?

loop_
_geom_torsion_atom_site_label_1
_geom_torsion_atom_site_label_2
_geom_torsion_atom_site_label_3
_geom_torsion_atom_site_label_4
_geom_torsion
_geom_torsion_site_symmetry_1
_geom_torsion_site_symmetry_2
_geom_torsion_site_symmetry_3
_geom_torsion_site_symmetry_4
_geom_torsion_publ_flag
W1 O2 C1 C2 71.1(16) . . . . ?
W1 O2 C1 C6 -112.6(8) . . . . ?
O2 C1 C2 C3 176.1(15) . . . . ?
C6 C1 C2 C3 0(3) . . . . ?
O2 C1 C2 C7 5(3) . . . . ?
C6 C1 C2 C7 -171.2(19) . . . . ?
C1 C2 C3 C4 3(3) . . . . ?
C7 C2 C3 C4 174(2) . . . . ?
C2 C3 C4 C5 -4(3) . . . . ?
C3 C4 C5 C6 1(3) . . . . ?
C4 C5 C6 C1 2(2) . . . . ?
C4 C5 C6 C8 -177.8(16) . . . . ?
O2 C1 C6 C5 -178.6(9) . . . . ?
C2 C1 C6 C5 -2.2(18) . . . . ?
O2 C1 C6 C8 0.9(13) . . . . ?
C2 C1 C6 C8 177.4(14) . . . . ?
W1 O2A C1A C2A -72(2) . . . . ?
W1 O2A C1A C6A 111.4(12) . . . . ?
O2A C1A C2A C3A -174(2) . . . . ?
C6A C1A C2A C3A 3(4) . . . . ?
O2A C1A C2A C7A -3(4) . . . . ?
C6A C1A C2A C7A 173(3) . . . . ?
C1A C2A C3A C4A -3(5) . . . . ?
C7A C2A C3A C4A -173(4) . . . . ?
C2A C3A C4A C5A 2(5) . . . . ?
C3A C4A C5A C6A -1(4) . . . . ?
C4A C5A C6A C1A 0(3) . . . . ?
C4A C5A C6A C8A 173(2) . . . . ?
O2A C1A C6A C5A 175.3(12) . . . . ?
C2A C1A C6A C5A -1(3) . . . . ?
O2A C1A C6A C8A 2.1(19) . . . . ?
C2A C1A C6A C8A -175(2) . . . . ?
C12 O3 C9 C10 20.8(7) . . . . ?
Na1 O3 C9 C10 -174.6(4) . . . . ?
O3 C9 C10 C11 -36.6(7) . . . . ?
C9 C10 C11 C12 37.6(8) . . . . ?
C9 O3 C12 C11 3.1(8) . . . . ?
Na1 O3 C12 C11 -161.2(5) . . . . ?
C10 C11 C12 O3 -25.9(8) . . . . ?
